data_7104382
loop_
_publ_author_name
'Miao, Qing'
'Shin, Ji-Young'
'Patrick, Brian O'
'Dolphin, David'

_publ_section_title
;
 Self-assembly of oligomeric linear dipyrromethene metal complexes.
;
_journal_issue 18
_journal_name_full 'Chemical communications (Cambridge, England)'
_journal_page_first 2541
_journal_page_last 2543
_journal_paper_doi 10.1039/b820461f
_journal_volume 34
_journal_year 2009
_chemical_formula_sum 'C58 H52 B2 Cl4 F4 N8 Zn'
_chemical_formula_weight 1165.87
_chemical_name_systematic
;
?
;
_space_group_IT_number 2
_symmetry_cell_setting triclinic
_symmetry_space_group_name_Hall '-P 1'
_symmetry_space_group_name_H-M 'P -1'
_atom_sites_solution_hydrogens geom
_atom_sites_solution_primary direct
_atom_sites_solution_secondary difmap
_audit_creation_method SHELXL-97
_cell_angle_alpha 70.425(4)
_cell_angle_beta 78.184(4)
_cell_angle_gamma 86.994(4)
_cell_formula_units_Z 2
_cell_length_a 10.7063(11)
_cell_length_b 14.4785(12)
_cell_length_c 19.1263(18)
_cell_measurement_reflns_used 6794
_cell_measurement_temperature 173(2)
_cell_measurement_theta_max 21.61
_cell_measurement_theta_min 2.31
_cell_volume 2733.8(4)
_computing_structure_refinement 'SHELXL-97 (Sheldrick, 1997)'
_diffrn_ambient_temperature 173(2)
_diffrn_measured_fraction_theta_full 0.970
_diffrn_measured_fraction_theta_max 0.970
_diffrn_measurement_device_type 'Bruker X8 APEX II'
_diffrn_measurement_method 'area detector'
_diffrn_radiation_monochromator graphite
_diffrn_radiation_source 'fine-focus sealed tube'
_diffrn_radiation_type MoK\a
_diffrn_radiation_wavelength 0.71069
_diffrn_reflns_av_R_equivalents 0.0460
_diffrn_reflns_av_sigmaI/netI 0.1260
_diffrn_reflns_limit_h_max 12
_diffrn_reflns_limit_h_min -12
_diffrn_reflns_limit_k_max 17
_diffrn_reflns_limit_k_min -15
_diffrn_reflns_limit_l_max 22
_diffrn_reflns_limit_l_min 0
_diffrn_reflns_number 18068
_diffrn_reflns_theta_full 25.19
_diffrn_reflns_theta_max 25.19
_diffrn_reflns_theta_min 1.94
_exptl_absorpt_coefficient_mu 0.706
_exptl_absorpt_correction_T_max 0.965
_exptl_absorpt_correction_T_min 0.705
_exptl_absorpt_correction_type multi-scan
_exptl_crystal_colour red
_exptl_crystal_density_diffrn 1.416
_exptl_crystal_density_method 'not measured'
_exptl_crystal_description needle
_exptl_crystal_F_000 1200
_exptl_crystal_size_max 0.35
_exptl_crystal_size_mid 0.12
_exptl_crystal_size_min 0.05
_refine_diff_density_max 1.492
_refine_diff_density_min -1.170
_refine_diff_density_rms 0.101
_refine_ls_extinction_method none
_refine_ls_goodness_of_fit_ref 0.958
_refine_ls_hydrogen_treatment constr
_refine_ls_matrix_type full
_refine_ls_number_parameters 703
_refine_ls_number_reflns 18068
_refine_ls_number_restraints 0
_refine_ls_restrained_S_all 0.958
_refine_ls_R_factor_all 0.1320
_refine_ls_R_factor_gt 0.0658
_refine_ls_shift/su_max 0.001
_refine_ls_shift/su_mean 0.000
_refine_ls_structure_factor_coef Fsqd
_refine_ls_weighting_details 'calc w=1/[\s^2^(Fo^2^)+(0.0872P)^2^+0.0000P] where P=(Fo^2^+2Fc^2^)/3'
_refine_ls_weighting_scheme calc
_refine_ls_wR_factor_gt 0.1475
_refine_ls_wR_factor_ref 0.1749
_reflns_number_gt 10208
_reflns_number_total 18068
_reflns_threshold_expression >2sigma(I)
_cod_data_source_file b820461f.txt
_cod_data_source_block compound15
_cod_database_code 7104382

loop_
_symmetry_equiv_pos_as_xyz
'x, y, z'
'-x, -y, -z'

loop_
_atom_site_label
_atom_site_type_symbol
_atom_site_fract_x
_atom_site_fract_y
_atom_site_fract_z
_atom_site_U_iso_or_equiv
_atom_site_adp_type
_atom_site_occupancy
_atom_site_symmetry_multiplicity
_atom_site_calc_flag
_atom_site_refinement_flags
_atom_site_disorder_assembly
_atom_site_disorder_group
C1 C 1.2276(4) -0.0027(3) -0.6085(2) 0.0435(12) Uani 1 1 d . . .
H1A H 1.1651 0.0106 -0.6414 0.065 Uiso 1 1 calc R . .
H1B H 1.2417 -0.0734 -0.5894 0.065 Uiso 1 1 calc R . .
H1C H 1.3083 0.0313 -0.6373 0.065 Uiso 1 1 calc R . .
C2 C 1.1785(4) 0.0329(3) -0.5434(2) 0.0337(11) Uani 1 1 d . . .
C3 C 1.1576(4) -0.0206(3) -0.4663(2) 0.0363(11) Uani 1 1 d . . .
H3 H 1.1733 -0.0884 -0.4446 0.044 Uiso 1 1 calc R . .
C4 C 1.1109(4) 0.0413(3) -0.4280(2) 0.0328(11) Uani 1 1 d . . .
H4 H 1.0873 0.0242 -0.3745 0.039 Uiso 1 1 calc R . .
C5 C 1.1033(4) 0.1350(3) -0.4805(2) 0.0247(10) Uani 1 1 d . . .
C6 C 1.0582(4) 0.2229(3) -0.4718(2) 0.0226(10) Uani 1 1 d . . .
C7 C 1.0523(4) 0.3058(3) -0.5344(2) 0.0233(10) Uani 1 1 d . . .
C8 C 1.0140(4) 0.4017(3) -0.5406(2) 0.0306(11) Uani 1 1 d . . .
H8 H 0.9795 0.4245 -0.4996 0.037 Uiso 1 1 calc R . .
C9 C 1.0346(4) 0.4570(3) -0.6159(2) 0.0355(11) Uani 1 1 d . . .
H9 H 1.0164 0.5246 -0.6363 0.043 Uiso 1 1 calc R . .
C10 C 1.0874(4) 0.3961(3) -0.6572(2) 0.0314(11) Uani 1 1 d . . .
C11 C 1.1329(5) 0.4226(3) -0.7399(2) 0.0444(13) Uani 1 1 d . . .
H11A H 1.2262 0.4197 -0.7512 0.067 Uiso 1 1 calc R . .
H11B H 1.1062 0.4892 -0.7650 0.067 Uiso 1 1 calc R . .
H11C H 1.0965 0.3765 -0.7582 0.067 Uiso 1 1 calc R . .
C12 C 1.0208(4) 0.2311(3) -0.3947(2) 0.0234(10) Uani 1 1 d . . .
C13 C 1.1102(4) 0.2095(3) -0.3481(2) 0.0270(10) Uani 1 1 d . . .
H13 H 1.1927 0.1886 -0.3656 0.032 Uiso 1 1 calc R . .
C14 C 1.0804(4) 0.2181(3) -0.2769(2) 0.0297(10) Uani 1 1 d . . .
H14 H 1.1430 0.2039 -0.2462 0.036 Uiso 1 1 calc R . .
C15 C 0.9593(4) 0.2474(3) -0.24938(19) 0.0194(9) Uani 1 1 d . . .
C16 C 0.8714(4) 0.2692(3) -0.2965(2) 0.0222(9) Uani 1 1 d . . .
H16 H 0.7888 0.2901 -0.2791 0.027 Uiso 1 1 calc R . .
C17 C 0.9011(4) 0.2615(3) -0.3682(2) 0.0225(9) Uani 1 1 d . . .
H17 H 0.8391 0.2771 -0.3994 0.027 Uiso 1 1 calc R . .
C18 C 1.1038(5) 0.3978(3) -0.0142(2) 0.0455(13) Uani 1 1 d . . .
H18A H 1.0291 0.3745 0.0267 0.068 Uiso 1 1 calc R . .
H18B H 1.1159 0.4685 -0.0260 0.068 Uiso 1 1 calc R . .
H18C H 1.1797 0.3634 0.0019 0.068 Uiso 1 1 calc R . .
C19 C 1.0837(4) 0.3783(3) -0.0826(2) 0.0289(10) Uani 1 1 d . . .
C20 C 1.1509(4) 0.4190(3) -0.1575(2) 0.0365(12) Uani 1 1 d . . .
H20 H 1.2169 0.4676 -0.1750 0.044 Uiso 1 1 calc R . .
C21 C 1.1041(4) 0.3759(3) -0.2009(2) 0.0311(11) Uani 1 1 d . . .
H21 H 1.1325 0.3879 -0.2536 0.037 Uiso 1 1 calc R . .
C22 C 1.0047(4) 0.3097(3) -0.1517(2) 0.0188(9) Uani 1 1 d . . .
C23 C 0.9267(4) 0.2506(3) -0.17053(19) 0.0188(9) Uani 1 1 d . . .
C24 C 0.8222(4) 0.1925(3) -0.1225(2) 0.0207(9) Uani 1 1 d . . .
C25 C 0.7459(4) 0.1285(3) -0.1387(2) 0.0291(10) Uani 1 1 d . . .
H25 H 0.7542 0.1173 -0.1856 0.035 Uiso 1 1 calc R . .
C26 C 0.6581(4) 0.0858(3) -0.0744(2) 0.0334(11) Uani 1 1 d . . .
H26 H 0.5934 0.0396 -0.0682 0.040 Uiso 1 1 calc R . .
C27 C 0.6812(4) 0.1227(3) -0.0192(2) 0.0318(11) Uani 1 1 d . . .
C28 C 0.6108(5) 0.0992(4) 0.0608(2) 0.0535(15) Uani 1 1 d . . .
H28A H 0.6484 0.1368 0.0857 0.080 Uiso 1 1 calc R . .
H28B H 0.6168 0.0289 0.0878 0.080 Uiso 1 1 calc R . .
H28C H 0.5209 0.1164 0.0613 0.080 Uiso 1 1 calc R . .
C29 C 0.3929(4) 0.0650(3) 0.7390(2) 0.0429(13) Uani 1 1 d . . .
H29A H 0.4673 0.0418 0.7622 0.064 Uiso 1 1 calc R . .
H29B H 0.3311 0.0109 0.7540 0.064 Uiso 1 1 calc R . .
H29C H 0.3533 0.1183 0.7561 0.064 Uiso 1 1 calc R . .
C30 C 0.4339(4) 0.1012(3) 0.6556(2) 0.0316(11) Uani 1 1 d . . .
C31 C 0.4308(4) 0.0498(3) 0.6063(2) 0.0344(11) Uani 1 1 d . . .
H31 H 0.3978 -0.0148 0.6197 0.041 Uiso 1 1 calc R . .
C32 C 0.4843(4) 0.1099(3) 0.5343(2) 0.0319(11) Uani 1 1 d . . .
H32 H 0.4957 0.0936 0.4893 0.038 Uiso 1 1 calc R . .
C33 C 0.5186(4) 0.1982(3) 0.5395(2) 0.0229(10) Uani 1 1 d . . .
C34 C 0.5835(4) 0.2822(3) 0.4851(2) 0.0234(10) Uani 1 1 d . . .
C35 C 0.6120(4) 0.3615(3) 0.5053(2) 0.0257(10) Uani 1 1 d . . .
C36 C 0.6704(4) 0.4535(3) 0.4617(2) 0.0332(11) Uani 1 1 d . . .
H36 H 0.7030 0.4755 0.4086 0.040 Uiso 1 1 calc R . .
C37 C 0.6717(4) 0.5050(3) 0.5094(3) 0.0371(12) Uani 1 1 d . . .
H37 H 0.7056 0.5693 0.4957 0.044 Uiso 1 1 calc R . .
C38 C 0.6142(4) 0.4461(3) 0.5823(2) 0.0342(11) Uani 1 1 d . . .
C39 C 0.5924(5) 0.4720(3) 0.6536(2) 0.0496(14) Uani 1 1 d . . .
H39A H 0.5005 0.4733 0.6733 0.074 Uiso 1 1 calc R . .
H39B H 0.6305 0.5367 0.6426 0.074 Uiso 1 1 calc R . .
H39C H 0.6321 0.4229 0.6916 0.074 Uiso 1 1 calc R . .
C40 C 0.6242(4) 0.2838(3) 0.4058(2) 0.0215(9) Uani 1 1 d . . .
C41 C 0.7523(4) 0.3018(3) 0.3697(2) 0.0258(10) Uani 1 1 d . . .
H41 H 0.8118 0.3167 0.3952 0.031 Uiso 1 1 calc R . .
C42 C 0.7927(4) 0.2981(3) 0.2980(2) 0.0226(9) Uani 1 1 d . . .
H42 H 0.8804 0.3094 0.2747 0.027 Uiso 1 1 calc R . .
C43 C 0.7068(4) 0.2778(3) 0.2582(2) 0.0184(9) Uani 1 1 d . . .
C44 C 0.5790(4) 0.2619(3) 0.2941(2) 0.0256(10) Uani 1 1 d . . .
H44 H 0.5186 0.2493 0.2682 0.031 Uiso 1 1 calc R . .
C45 C 0.5386(4) 0.2642(3) 0.3665(2) 0.0259(10) Uani 1 1 d . . .
H45 H 0.4511 0.2522 0.3901 0.031 Uiso 1 1 calc R . .
C46 C 1.0167(5) 0.0472(3) 0.0707(2) 0.0474(14) Uani 1 1 d . . .
H46A H 1.0042 0.0889 0.0205 0.071 Uiso 1 1 calc R . .
H46B H 0.9786 -0.0178 0.0828 0.071 Uiso 1 1 calc R . .
H46C H 1.1082 0.0408 0.0708 0.071 Uiso 1 1 calc R . .
C47 C 0.9541(4) 0.0924(3) 0.1286(2) 0.0259(10) Uani 1 1 d . . .
C48 C 0.9503(4) 0.0570(3) 0.2066(2) 0.0320(11) Uani 1 1 d . . .
H48 H 0.9906 0.0001 0.2337 0.038 Uiso 1 1 calc R . .
C49 C 0.8771(4) 0.1205(3) 0.2363(2) 0.0267(10) Uani 1 1 d . . .
H49 H 0.8579 0.1160 0.2881 0.032 Uiso 1 1 calc R . .
C50 C 0.8352(4) 0.1940(3) 0.1762(2) 0.0197(9) Uani 1 1 d . . .
C51 C 0.7535(4) 0.2707(3) 0.1809(2) 0.0212(9) Uani 1 1 d . . .
C52 C 0.7082(4) 0.3418(3) 0.12165(19) 0.0183(9) Uani 1 1 d . . .
C53 C 0.6273(4) 0.4214(3) 0.1245(2) 0.0242(10) Uani 1 1 d . . .
H53 H 0.5876 0.4356 0.1689 0.029 Uiso 1 1 calc R . .
C54 C 0.6165(4) 0.4736(3) 0.0526(2) 0.0271(10) Uani 1 1 d . . .
H54 H 0.5683 0.5312 0.0369 0.033 Uiso 1 1 calc R . .
C55 C 0.6905(4) 0.4258(3) 0.0058(2) 0.0258(10) Uani 1 1 d . . .
C56 C 0.7193(4) 0.4571(3) -0.0796(2) 0.0383(12) Uani 1 1 d . . .
H56A H 0.7992 0.4955 -0.0994 0.057 Uiso 1 1 calc R . .
H56B H 0.6496 0.4973 -0.0993 0.057 Uiso 1 1 calc R . .
H56C H 0.7277 0.3990 -0.0954 0.057 Uiso 1 1 calc R . .
C57 C 1.4028(5) 0.2410(4) -0.1385(3) 0.0568(15) Uani 1 1 d . . .
H57A H 1.3536 0.2782 -0.1773 0.068 Uiso 1 1 calc R . .
H57B H 1.4660 0.2018 -0.1615 0.068 Uiso 1 1 calc R . .
C58 C 1.2455(5) 0.1940(4) 0.1595(3) 0.0618(16) Uani 1 1 d . . .
H58A H 1.1844 0.2050 0.2023 0.074 Uiso 1 1 calc R . .
H58B H 1.1990 0.2012 0.1183 0.074 Uiso 1 1 calc R . .
B1 B 1.1480(5) 0.2115(4) -0.6286(2) 0.0262(12) Uani 1 1 d . . .
B2 B 0.5052(5) 0.2736(4) 0.6473(3) 0.0327(13) Uani 1 1 d . . .
N1 N 1.1459(3) 0.1272(2) -0.55298(17) 0.0250(8) Uani 1 1 d . . .
N2 N 1.0969(3) 0.3041(2) -0.60825(17) 0.0250(8) Uani 1 1 d . . .
N3 N 0.9959(3) 0.3144(2) -0.07876(16) 0.0204(7) Uani 1 1 d . . .
N4 N 0.7785(3) 0.1867(2) -0.04728(16) 0.0240(8) Uani 1 1 d . . .
N5 N 0.4861(3) 0.1922(2) 0.61579(17) 0.0276(8) Uani 1 1 d . . .
N6 N 0.5790(3) 0.3593(2) 0.58074(17) 0.0278(8) Uani 1 1 d . . .
N7 N 0.8872(3) 0.1747(2) 0.10920(16) 0.0222(8) Uani 1 1 d . . .
N8 N 0.7454(3) 0.3473(2) 0.04598(16) 0.0217(8) Uani 1 1 d . . .
F1 F 1.2714(2) 0.22970(17) -0.67051(12) 0.0393(6) Uani 1 1 d . . .
F2 F 1.0698(2) 0.18877(16) -0.67006(12) 0.0333(6) Uani 1 1 d . . .
F3 F 0.5775(2) 0.23933(18) 0.70318(12) 0.0430(7) Uani 1 1 d . . .
F4 F 0.3895(2) 0.30653(18) 0.67691(13) 0.0441(7) Uani 1 1 d . . .
Zn1 Zn 0.85662(5) 0.25335(3) 0.00804(2) 0.02388(15) Uani 1 1 d . . .
Cl1 Cl 1.4841(3) 0.32373(15) -0.11607(15) 0.1516(10) Uani 1 1 d . . .
Cl2 Cl 1.3021(2) 0.16377(15) -0.06583(13) 0.1644(12) Uani 1 1 d . . .
Cl3 Cl 1.30250(16) 0.07579(10) 0.18883(9) 0.0794(5) Uani 1 1 d . . .
Cl4 Cl 1.36682(15) 0.28197(10) 0.12758(8) 0.0681(4) Uani 1 1 d . . .

loop_
_atom_site_aniso_label
_atom_site_aniso_U_11
_atom_site_aniso_U_22
_atom_site_aniso_U_33
_atom_site_aniso_U_23
_atom_site_aniso_U_13
_atom_site_aniso_U_12
C1 0.043(3) 0.051(3) 0.049(3) -0.032(3) -0.013(2) 0.017(2)
C2 0.031(3) 0.039(3) 0.039(3) -0.020(2) -0.014(2) 0.009(2)
C3 0.045(3) 0.027(3) 0.037(3) -0.008(2) -0.016(2) 0.011(2)
C4 0.044(3) 0.033(3) 0.016(2) -0.001(2) -0.007(2) 0.006(2)
C5 0.026(3) 0.031(3) 0.019(2) -0.010(2) -0.0061(18) 0.002(2)
C6 0.020(2) 0.032(3) 0.016(2) -0.007(2) -0.0032(17) -0.0017(18)
C7 0.030(3) 0.025(2) 0.014(2) -0.0059(19) -0.0011(18) -0.0036(19)
C8 0.041(3) 0.025(3) 0.025(2) -0.009(2) -0.003(2) 0.001(2)
C9 0.050(3) 0.020(3) 0.032(3) -0.002(2) -0.006(2) -0.004(2)
C10 0.032(3) 0.032(3) 0.025(2) 0.000(2) -0.005(2) -0.010(2)
C11 0.057(4) 0.045(3) 0.018(2) 0.003(2) 0.001(2) -0.007(2)
C12 0.028(3) 0.025(2) 0.015(2) -0.0049(19) -0.0035(18) 0.0032(19)
C13 0.022(3) 0.039(3) 0.021(2) -0.015(2) -0.0020(18) 0.007(2)
C14 0.030(3) 0.041(3) 0.020(2) -0.011(2) -0.0103(19) 0.013(2)
C15 0.022(2) 0.018(2) 0.014(2) -0.0021(17) -0.0021(17) 0.0007(17)
C16 0.022(2) 0.020(2) 0.022(2) -0.0067(19) -0.0005(18) 0.0007(18)
C17 0.027(3) 0.023(2) 0.018(2) -0.0050(19) -0.0099(18) 0.0041(18)
C18 0.046(3) 0.058(3) 0.043(3) -0.030(3) -0.004(2) -0.016(3)
C19 0.031(3) 0.032(3) 0.027(2) -0.014(2) -0.003(2) -0.003(2)
C20 0.039(3) 0.031(3) 0.039(3) -0.010(2) -0.005(2) -0.016(2)
C21 0.035(3) 0.035(3) 0.020(2) -0.006(2) -0.002(2) -0.004(2)
C22 0.020(2) 0.018(2) 0.018(2) -0.0052(18) -0.0038(17) 0.0006(18)
C23 0.025(2) 0.016(2) 0.014(2) -0.0049(17) -0.0048(17) 0.0096(18)
C24 0.025(2) 0.023(2) 0.015(2) -0.0065(18) -0.0039(18) 0.0004(19)
C25 0.039(3) 0.027(3) 0.020(2) -0.008(2) -0.002(2) -0.005(2)
C26 0.036(3) 0.033(3) 0.031(3) -0.012(2) 0.000(2) -0.016(2)
C27 0.033(3) 0.036(3) 0.025(2) -0.011(2) 0.000(2) -0.004(2)
C28 0.059(4) 0.067(4) 0.031(3) -0.021(3) 0.014(2) -0.034(3)
C29 0.045(3) 0.048(3) 0.023(3) 0.001(2) -0.001(2) -0.002(2)
C30 0.025(3) 0.041(3) 0.024(2) -0.006(2) -0.0038(19) 0.005(2)
C31 0.039(3) 0.028(3) 0.034(3) -0.012(2) -0.002(2) -0.001(2)
C32 0.035(3) 0.036(3) 0.024(2) -0.012(2) -0.001(2) 0.000(2)
C33 0.024(2) 0.030(3) 0.017(2) -0.010(2) -0.0025(18) 0.0014(19)
C34 0.021(2) 0.032(3) 0.020(2) -0.011(2) -0.0053(18) 0.0076(19)
C35 0.025(3) 0.033(3) 0.020(2) -0.012(2) -0.0015(18) 0.007(2)
C36 0.036(3) 0.036(3) 0.030(3) -0.015(2) -0.004(2) 0.003(2)
C37 0.041(3) 0.028(3) 0.050(3) -0.021(2) -0.011(2) 0.002(2)
C38 0.032(3) 0.038(3) 0.043(3) -0.026(2) -0.011(2) 0.007(2)
C39 0.059(4) 0.055(3) 0.049(3) -0.036(3) -0.014(3) 0.008(3)
C40 0.027(3) 0.021(2) 0.016(2) -0.0068(18) -0.0011(18) 0.0016(18)
C41 0.029(3) 0.031(3) 0.022(2) -0.014(2) -0.0074(19) 0.0035(19)
C42 0.022(2) 0.025(2) 0.020(2) -0.0079(19) 0.0001(18) -0.0018(18)
C43 0.024(2) 0.014(2) 0.016(2) -0.0060(17) 0.0002(17) 0.0015(17)
C44 0.031(3) 0.030(2) 0.019(2) -0.0126(19) -0.0055(19) 0.0012(19)
C45 0.026(3) 0.029(3) 0.022(2) -0.008(2) -0.0021(19) -0.0039(19)
C46 0.065(4) 0.039(3) 0.034(3) -0.014(2) -0.005(2) 0.026(3)
C47 0.032(3) 0.021(2) 0.024(2) -0.010(2) -0.0006(19) 0.0016(19)
C48 0.041(3) 0.022(2) 0.026(2) 0.000(2) -0.007(2) 0.009(2)
C49 0.033(3) 0.028(3) 0.018(2) -0.007(2) -0.0043(19) 0.001(2)
C50 0.026(2) 0.019(2) 0.014(2) -0.0087(18) -0.0008(17) 0.0027(18)
C51 0.023(2) 0.023(2) 0.019(2) -0.0106(19) 0.0004(18) -0.0053(18)
C52 0.021(2) 0.021(2) 0.014(2) -0.0083(18) -0.0025(17) 0.0004(18)
C53 0.024(2) 0.024(2) 0.024(2) -0.010(2) 0.0005(18) -0.0005(18)
C54 0.031(3) 0.025(2) 0.023(2) -0.007(2) -0.0048(19) 0.0047(19)
C55 0.027(3) 0.030(3) 0.019(2) -0.005(2) -0.0051(19) 0.001(2)
C56 0.048(3) 0.037(3) 0.026(2) -0.006(2) -0.008(2) 0.008(2)
C57 0.074(4) 0.056(3) 0.044(3) -0.022(3) -0.014(3) 0.011(3)
C58 0.062(4) 0.057(4) 0.069(4) -0.027(3) -0.005(3) -0.009(3)
B1 0.022(3) 0.040(3) 0.020(3) -0.015(2) -0.002(2) 0.003(2)
B2 0.029(3) 0.054(4) 0.020(3) -0.019(3) -0.005(2) 0.004(3)
N1 0.027(2) 0.029(2) 0.0207(19) -0.0097(16) -0.0062(15) 0.0062(16)
N2 0.031(2) 0.027(2) 0.0141(18) -0.0028(16) -0.0025(15) -0.0021(16)
N3 0.022(2) 0.0239(19) 0.0166(17) -0.0109(15) 0.0006(14) -0.0014(15)
N4 0.025(2) 0.028(2) 0.0141(18) -0.0071(16) 0.0063(15) -0.0024(16)
N5 0.026(2) 0.038(2) 0.0187(19) -0.0109(18) -0.0026(15) 0.0037(17)
N6 0.031(2) 0.034(2) 0.026(2) -0.0175(17) -0.0091(16) 0.0066(17)
N7 0.028(2) 0.0212(19) 0.0166(18) -0.0050(15) -0.0066(15) 0.0080(15)
N8 0.026(2) 0.024(2) 0.0142(18) -0.0052(15) -0.0036(15) 0.0024(15)
F1 0.0280(15) 0.0572(17) 0.0272(14) -0.0126(12) 0.0045(11) 0.0004(12)
F2 0.0377(16) 0.0410(15) 0.0285(13) -0.0164(12) -0.0144(11) 0.0017(11)
F3 0.0439(17) 0.0642(18) 0.0248(14) -0.0156(13) -0.0135(12) -0.0026(13)
F4 0.0311(16) 0.0666(18) 0.0406(15) -0.0329(14) 0.0051(12) 0.0036(13)
Zn1 0.0291(3) 0.0281(3) 0.0148(2) -0.0095(2) -0.0019(2) 0.0029(2)
Cl1 0.198(3) 0.1100(16) 0.236(3) -0.1232(18) -0.145(2) 0.0659(15)
Cl2 0.1219(19) 0.1040(15) 0.157(2) 0.0337(14) 0.0766(16) 0.0339(13)
Cl3 0.0927(13) 0.0457(9) 0.0824(11) -0.0266(8) 0.0329(9) -0.0092(8)
Cl4 0.0833(12) 0.0474(9) 0.0675(10) -0.0169(7) -0.0016(8) -0.0130(7)

loop_
_atom_type_symbol
_atom_type_description
_atom_type_scat_dispersion_real
_atom_type_scat_dispersion_imag
_atom_type_scat_source
C C 0.0033 0.0016 'International Tables Vol C Tables 4.2.6.8 and 6.1.1.4'
H H 0.0000 0.0000 'International Tables Vol C Tables 4.2.6.8 and 6.1.1.4'
B B 0.0013 0.0007 'International Tables Vol C Tables 4.2.6.8 and 6.1.1.4'
N N 0.0061 0.0033 'International Tables Vol C Tables 4.2.6.8 and 6.1.1.4'
F F 0.0171 0.0103 'International Tables Vol C Tables 4.2.6.8 and 6.1.1.4'
Zn Zn 0.2839 1.4301 'International Tables Vol C Tables 4.2.6.8 and 6.1.1.4'
Cl Cl 0.1484 0.1585 'International Tables Vol C Tables 4.2.6.8 and 6.1.1.4'

loop_
_geom_angle_atom_site_label_1
_geom_angle_atom_site_label_2
_geom_angle_atom_site_label_3
_geom_angle
_geom_angle_site_symmetry_1
_geom_angle_site_symmetry_3
_geom_angle_publ_flag
C2 C1 H1A 109.5 . . ?
C2 C1 H1B 109.5 . . ?
H1A C1 H1B 109.5 . . ?
C2 C1 H1C 109.5 . . ?
H1A C1 H1C 109.5 . . ?
H1B C1 H1C 109.5 . . ?
N1 C2 C3 109.5(4) . . ?
N1 C2 C1 122.4(4) . . ?
C3 C2 C1 128.1(4) . . ?
C4 C3 C2 107.8(4) . . ?
C4 C3 H3 126.1 . . ?
C2 C3 H3 126.1 . . ?
C3 C4 C5 108.4(4) . . ?
C3 C4 H4 125.8 . . ?
C5 C4 H4 125.8 . . ?
C6 C5 C4 132.0(4) . . ?
C6 C5 N1 121.0(3) . . ?
C4 C5 N1 106.9(3) . . ?
C5 C6 C7 121.1(3) . . ?
C5 C6 C12 120.1(3) . . ?
C7 C6 C12 118.7(4) . . ?
C6 C7 C8 132.0(4) . . ?
C6 C7 N2 120.8(4) . . ?
C8 C7 N2 107.1(3) . . ?
C9 C8 C7 108.4(4) . . ?
C9 C8 H8 125.8 . . ?
C7 C8 H8 125.8 . . ?
C8 C9 C10 107.6(4) . . ?
C8 C9 H9 126.2 . . ?
C10 C9 H9 126.2 . . ?
N2 C10 C9 108.9(3) . . ?
N2 C10 C11 122.8(4) . . ?
C9 C10 C11 128.2(4) . . ?
C10 C11 H11A 109.5 . . ?
C10 C11 H11B 109.5 . . ?
H11A C11 H11B 109.5 . . ?
C10 C11 H11C 109.5 . . ?
H11A C11 H11C 109.5 . . ?
H11B C11 H11C 109.5 . . ?
C17 C12 C13 118.7(3) . . ?
C17 C12 C6 122.4(3) . . ?
C13 C12 C6 118.9(4) . . ?
C14 C13 C12 120.8(4) . . ?
C14 C13 H13 119.6 . . ?
C12 C13 H13 119.6 . . ?
C13 C14 C15 120.8(4) . . ?
C13 C14 H14 119.6 . . ?
C15 C14 H14 119.6 . . ?
C16 C15 C14 117.8(3) . . ?
C16 C15 C23 122.3(3) . . ?
C14 C15 C23 119.9(3) . . ?
C17 C16 C15 121.7(4) . . ?
C17 C16 H16 119.2 . . ?
C15 C16 H16 119.2 . . ?
C16 C17 C12 120.2(4) . . ?
C16 C17 H17 119.9 . . ?
C12 C17 H17 119.9 . . ?
C19 C18 H18A 109.5 . . ?
C19 C18 H18B 109.5 . . ?
H18A C18 H18B 109.5 . . ?
C19 C18 H18C 109.5 . . ?
H18A C18 H18C 109.5 . . ?
H18B C18 H18C 109.5 . . ?
N3 C19 C20 110.3(3) . . ?
N3 C19 C18 121.8(4) . . ?
C20 C19 C18 127.9(4) . . ?
C21 C20 C19 107.6(4) . . ?
C21 C20 H20 126.2 . . ?
C19 C20 H20 126.2 . . ?
C20 C21 C22 106.8(4) . . ?
C20 C21 H21 126.6 . . ?
C22 C21 H21 126.6 . . ?
C23 C22 N3 124.8(3) . . ?
C23 C22 C21 127.8(3) . . ?
N3 C22 C21 107.5(3) . . ?
C24 C23 C22 126.7(3) . . ?
C24 C23 C15 116.3(3) . . ?
C22 C23 C15 117.0(3) . . ?
N4 C24 C23 124.0(3) . . ?
N4 C24 C25 107.9(3) . . ?
C23 C24 C25 128.0(3) . . ?
C26 C25 C24 107.2(3) . . ?
C26 C25 H25 126.4 . . ?
C24 C25 H25 126.4 . . ?
C25 C26 C27 107.1(4) . . ?
C25 C26 H26 126.4 . . ?
C27 C26 H26 126.4 . . ?
N4 C27 C26 110.6(4) . . ?
N4 C27 C28 121.3(4) . . ?
C26 C27 C28 128.1(4) . . ?
C27 C28 H28A 109.5 . . ?
C27 C28 H28B 109.5 . . ?
H28A C28 H28B 109.5 . . ?
C27 C28 H28C 109.5 . . ?
H28A C28 H28C 109.5 . . ?
H28B C28 H28C 109.5 . . ?
C30 C29 H29A 109.5 . . ?
C30 C29 H29B 109.5 . . ?
H29A C29 H29B 109.5 . . ?
C30 C29 H29C 109.5 . . ?
H29A C29 H29C 109.5 . . ?
H29B C29 H29C 109.5 . . ?
N5 C30 C31 109.6(4) . . ?
N5 C30 C29 123.3(4) . . ?
C31 C30 C29 127.1(4) . . ?
C32 C31 C30 107.4(4) . . ?
C32 C31 H31 126.3 . . ?
C30 C31 H31 126.3 . . ?
C31 C32 C33 107.9(4) . . ?
C31 C32 H32 126.1 . . ?
C33 C32 H32 126.1 . . ?
C32 C33 N5 108.1(3) . . ?
C32 C33 C34 131.9(4) . . ?
N5 C33 C34 119.9(4) . . ?
C35 C34 C33 121.1(3) . . ?
C35 C34 C40 120.2(3) . . ?
C33 C34 C40 118.7(4) . . ?
C34 C35 N6 120.9(4) . . ?
C34 C35 C36 131.6(4) . . ?
N6 C35 C36 107.4(4) . . ?
C37 C36 C35 107.6(4) . . ?
C37 C36 H36 126.2 . . ?
C35 C36 H36 126.2 . . ?
C36 C37 C38 107.8(4) . . ?
C36 C37 H37 126.1 . . ?
C38 C37 H37 126.1 . . ?
N6 C38 C37 109.8(4) . . ?
N6 C38 C39 123.0(4) . . ?
C37 C38 C39 127.2(4) . . ?
C38 C39 H39A 109.5 . . ?
C38 C39 H39B 109.5 . . ?
H39A C39 H39B 109.5 . . ?
C38 C39 H39C 109.5 . . ?
H39A C39 H39C 109.5 . . ?
H39B C39 H39C 109.5 . . ?
C45 C40 C41 118.4(3) . . ?
C45 C40 C34 121.6(4) . . ?
C41 C40 C34 119.9(4) . . ?
C42 C41 C40 120.6(4) . . ?
C42 C41 H41 119.7 . . ?
C40 C41 H41 119.7 . . ?
C41 C42 C43 121.2(4) . . ?
C41 C42 H42 119.4 . . ?
C43 C42 H42 119.4 . . ?
C44 C43 C42 117.7(3) . . ?
C44 C43 C51 121.9(3) . . ?
C42 C43 C51 120.4(3) . . ?
C45 C44 C43 121.1(4) . . ?
C45 C44 H44 119.4 . . ?
C43 C44 H44 119.4 . . ?
C44 C45 C40 120.9(4) . . ?
C44 C45 H45 119.5 . . ?
C40 C45 H45 119.5 . . ?
C47 C46 H46A 109.5 . . ?
C47 C46 H46B 109.5 . . ?
H46A C46 H46B 109.5 . . ?
C47 C46 H46C 109.5 . . ?
H46A C46 H46C 109.5 . . ?
H46B C46 H46C 109.5 . . ?
N7 C47 C48 111.2(3) . . ?
N7 C47 C46 120.9(4) . . ?
C48 C47 C46 127.8(4) . . ?
C49 C48 C47 106.5(3) . . ?
C49 C48 H48 126.7 . . ?
C47 C48 H48 126.7 . . ?
C48 C49 C50 107.8(3) . . ?
C48 C49 H49 126.1 . . ?
C50 C49 H49 126.1 . . ?
C51 C50 N7 124.8(3) . . ?
C51 C50 C49 127.5(3) . . ?
N7 C50 C49 107.7(3) . . ?
C50 C51 C52 127.6(3) . . ?
C50 C51 C43 116.5(3) . . ?
C52 C51 C43 115.9(3) . . ?
N8 C52 C51 123.1(3) . . ?
N8 C52 C53 108.0(3) . . ?
C51 C52 C53 128.8(3) . . ?
C54 C53 C52 107.6(3) . . ?
C54 C53 H53 126.2 . . ?
C52 C53 H53 126.2 . . ?
C53 C54 C55 106.6(4) . . ?
C53 C54 H54 126.7 . . ?
C55 C54 H54 126.7 . . ?
N8 C55 C54 111.2(3) . . ?
N8 C55 C56 120.1(3) . . ?
C54 C55 C56 128.5(4) . . ?
C55 C56 H56A 109.5 . . ?
C55 C56 H56B 109.5 . . ?
H56A C56 H56B 109.5 . . ?
C55 C56 H56C 109.5 . . ?
H56A C56 H56C 109.5 . . ?
H56B C56 H56C 109.5 . . ?
Cl2 C57 Cl1 115.6(3) . . ?
Cl2 C57 H57A 108.4 . . ?
Cl1 C57 H57A 108.4 . . ?
Cl2 C57 H57B 108.4 . . ?
Cl1 C57 H57B 108.4 . . ?
H57A C57 H57B 107.4 . . ?
Cl3 C58 Cl4 112.4(3) . . ?
Cl3 C58 H58A 109.1 . . ?
Cl4 C58 H58A 109.1 . . ?
Cl3 C58 H58B 109.1 . . ?
Cl4 C58 H58B 109.1 . . ?
H58A C58 H58B 107.9 . . ?
F2 B1 F1 109.8(3) . . ?
F2 B1 N1 110.6(4) . . ?
F1 B1 N1 110.4(3) . . ?
F2 B1 N2 109.5(3) . . ?
F1 B1 N2 109.7(3) . . ?
N1 B1 N2 107.0(3) . . ?
F4 B2 F3 109.6(3) . . ?
F4 B2 N5 111.3(4) . . ?
F3 B2 N5 109.8(4) . . ?
F4 B2 N6 109.6(4) . . ?
F3 B2 N6 109.1(4) . . ?
N5 B2 N6 107.4(3) . . ?
C2 N1 C5 107.4(3) . . ?
C2 N1 B1 127.5(3) . . ?
C5 N1 B1 125.1(3) . . ?
C10 N2 C7 107.9(3) . . ?
C10 N2 B1 127.2(3) . . ?
C7 N2 B1 124.9(3) . . ?
C19 N3 C22 107.8(3) . . ?
C19 N3 Zn1 127.1(3) . . ?
C22 N3 Zn1 124.3(2) . . ?
C27 N4 C24 107.1(3) . . ?
C27 N4 Zn1 127.0(3) . . ?
C24 N4 Zn1 125.7(3) . . ?
C30 N5 C33 107.0(3) . . ?
C30 N5 B2 127.1(3) . . ?
C33 N5 B2 125.9(3) . . ?
C38 N6 C35 107.4(3) . . ?
C38 N6 B2 127.8(3) . . ?
C35 N6 B2 124.6(3) . . ?
C47 N7 C50 106.7(3) . . ?
C47 N7 Zn1 128.4(3) . . ?
C50 N7 Zn1 124.8(2) . . ?
C55 N8 C52 106.6(3) . . ?
C55 N8 Zn1 127.5(3) . . ?
C52 N8 Zn1 125.9(2) . . ?
N4 Zn1 N7 117.81(13) . . ?
N4 Zn1 N3 94.02(12) . . ?
N7 Zn1 N3 122.94(13) . . ?
N4 Zn1 N8 115.26(13) . . ?
N7 Zn1 N8 93.78(12) . . ?
N3 Zn1 N8 114.78(12) . . ?

loop_
_geom_bond_atom_site_label_1
_geom_bond_atom_site_label_2
_geom_bond_distance
_geom_bond_site_symmetry_2
_geom_bond_publ_flag
C1 C2 1.492(6) . ?
C1 H1A 0.9800 . ?
C1 H1B 0.9800 . ?
C1 H1C 0.9800 . ?
C2 N1 1.351(5) . ?
C2 C3 1.392(5) . ?
C3 C4 1.355(5) . ?
C3 H3 0.9500 . ?
C4 C5 1.401(5) . ?
C4 H4 0.9500 . ?
C5 C6 1.388(5) . ?
C5 N1 1.407(5) . ?
C6 C7 1.391(5) . ?
C6 C12 1.490(5) . ?
C7 C8 1.399(5) . ?
C7 N2 1.405(4) . ?
C8 C9 1.371(5) . ?
C8 H8 0.9500 . ?
C9 C10 1.398(6) . ?
C9 H9 0.9500 . ?
C10 N2 1.360(5) . ?
C10 C11 1.477(5) . ?
C11 H11A 0.9800 . ?
C11 H11B 0.9800 . ?
C11 H11C 0.9800 . ?
C12 C17 1.385(5) . ?
C12 C13 1.392(5) . ?
C13 C14 1.380(5) . ?
C13 H13 0.9500 . ?
C14 C15 1.397(5) . ?
C14 H14 0.9500 . ?
C15 C16 1.386(5) . ?
C15 C23 1.493(5) . ?
C16 C17 1.384(5) . ?
C16 H16 0.9500 . ?
C17 H17 0.9500 . ?
C18 C19 1.487(5) . ?
C18 H18A 0.9800 . ?
C18 H18B 0.9800 . ?
C18 H18C 0.9800 . ?
C19 N3 1.327(5) . ?
C19 C20 1.405(5) . ?
C20 C21 1.370(5) . ?
C20 H20 0.9500 . ?
C21 C22 1.424(5) . ?
C21 H21 0.9500 . ?
C22 C23 1.402(5) . ?
C22 N3 1.403(4) . ?
C23 C24 1.401(5) . ?
C24 N4 1.394(4) . ?
C24 C25 1.414(5) . ?
C25 C26 1.362(5) . ?
C25 H25 0.9500 . ?
C26 C27 1.400(5) . ?
C26 H26 0.9500 . ?
C27 N4 1.331(5) . ?
C27 C28 1.493(5) . ?
C28 H28A 0.9800 . ?
C28 H28B 0.9800 . ?
C28 H28C 0.9800 . ?
C29 C30 1.481(5) . ?
C29 H29A 0.9800 . ?
C29 H29B 0.9800 . ?
C29 H29C 0.9800 . ?
C30 N5 1.363(5) . ?
C30 C31 1.388(5) . ?
C31 C32 1.381(5) . ?
C31 H31 0.9500 . ?
C32 C33 1.389(5) . ?
C32 H32 0.9500 . ?
C33 N5 1.403(4) . ?
C33 C34 1.410(5) . ?
C34 C35 1.394(5) . ?
C34 C40 1.483(5) . ?
C35 N6 1.404(5) . ?
C35 C36 1.411(6) . ?
C36 C37 1.361(5) . ?
C36 H36 0.9500 . ?
C37 C38 1.399(6) . ?
C37 H37 0.9500 . ?
C38 N6 1.342(5) . ?
C38 C39 1.503(6) . ?
C39 H39A 0.9800 . ?
C39 H39B 0.9800 . ?
C39 H39C 0.9800 . ?
C40 C45 1.391(5) . ?
C40 C41 1.398(5) . ?
C41 C42 1.370(5) . ?
C41 H41 0.9500 . ?
C42 C43 1.405(5) . ?
C42 H42 0.9500 . ?
C43 C44 1.393(5) . ?
C43 C51 1.497(5) . ?
C44 C45 1.375(5) . ?
C44 H44 0.9500 . ?
C45 H45 0.9500 . ?
C46 C47 1.498(5) . ?
C46 H46A 0.9800 . ?
C46 H46B 0.9800 . ?
C46 H46C 0.9800 . ?
C47 N7 1.339(5) . ?
C47 C48 1.397(5) . ?
C48 C49 1.368(5) . ?
C48 H48 0.9500 . ?
C49 C50 1.413(5) . ?
C49 H49 0.9500 . ?
C50 C51 1.393(5) . ?
C50 N7 1.400(4) . ?
C51 C52 1.404(5) . ?
C52 N8 1.397(4) . ?
C52 C53 1.414(5) . ?
C53 C54 1.355(5) . ?
C53 H53 0.9500 . ?
C54 C55 1.407(5) . ?
C54 H54 0.9500 . ?
C55 N8 1.326(5) . ?
C55 C56 1.508(5) . ?
C56 H56A 0.9800 . ?
C56 H56B 0.9800 . ?
C56 H56C 0.9800 . ?
C57 Cl2 1.678(5) . ?
C57 Cl1 1.726(5) . ?
C57 H57A 0.9900 . ?
C57 H57B 0.9900 . ?
C58 Cl3 1.733(5) . ?
C58 Cl4 1.735(5) . ?
C58 H58A 0.9900 . ?
C58 H58B 0.9900 . ?
B1 F2 1.384(5) . ?
B1 F1 1.385(5) . ?
B1 N1 1.545(5) . ?
B1 N2 1.559(5) . ?
B2 F4 1.383(5) . ?
B2 F3 1.389(5) . ?
B2 N5 1.533(6) . ?
B2 N6 1.555(6) . ?
N3 Zn1 1.975(3) . ?
N4 Zn1 1.970(3) . ?
N7 Zn1 1.972(3) . ?
N8 Zn1 1.982(3) . ?

loop_
_geom_torsion_atom_site_label_1
_geom_torsion_atom_site_label_2
_geom_torsion_atom_site_label_3
_geom_torsion_atom_site_label_4
_geom_torsion
_geom_torsion_site_symmetry_1
_geom_torsion_site_symmetry_2
_geom_torsion_site_symmetry_3
_geom_torsion_site_symmetry_4
_geom_torsion_publ_flag
N1 C2 C3 C4 0.3(5) . . . . ?
C1 C2 C3 C4 -179.2(4) . . . . ?
C2 C3 C4 C5 -0.7(5) . . . . ?
C3 C4 C5 C6 177.2(4) . . . . ?
C3 C4 C5 N1 0.8(5) . . . . ?
C4 C5 C6 C7 -175.2(4) . . . . ?
N1 C5 C6 C7 0.8(6) . . . . ?
C4 C5 C6 C12 7.6(7) . . . . ?
N1 C5 C6 C12 -176.4(4) . . . . ?
C5 C6 C7 C8 -178.5(4) . . . . ?
C12 C6 C7 C8 -1.3(7) . . . . ?
C5 C6 C7 N2 -2.8(6) . . . . ?
C12 C6 C7 N2 174.4(3) . . . . ?
C6 C7 C8 C9 176.1(4) . . . . ?
N2 C7 C8 C9 -0.1(5) . . . . ?
C7 C8 C9 C10 -0.6(5) . . . . ?
C8 C9 C10 N2 1.1(5) . . . . ?
C8 C9 C10 C11 -176.3(4) . . . . ?
C5 C6 C12 C17 -124.6(4) . . . . ?
C7 C6 C12 C17 58.2(5) . . . . ?
C5 C6 C12 C13 56.9(5) . . . . ?
C7 C6 C12 C13 -120.4(4) . . . . ?
C17 C12 C13 C14 0.1(6) . . . . ?
C6 C12 C13 C14 178.6(4) . . . . ?
C12 C13 C14 C15 0.9(6) . . . . ?
C13 C14 C15 C16 -1.2(6) . . . . ?
C13 C14 C15 C23 176.5(4) . . . . ?
C14 C15 C16 C17 0.8(6) . . . . ?
C23 C15 C16 C17 -176.9(4) . . . . ?
C15 C16 C17 C12 0.1(6) . . . . ?
C13 C12 C17 C16 -0.5(6) . . . . ?
C6 C12 C17 C16 -179.1(4) . . . . ?
N3 C19 C20 C21 -1.7(5) . . . . ?
C18 C19 C20 C21 176.9(4) . . . . ?
C19 C20 C21 C22 1.4(5) . . . . ?
C20 C21 C22 C23 178.4(4) . . . . ?
C20 C21 C22 N3 -0.7(5) . . . . ?
N3 C22 C23 C24 5.0(6) . . . . ?
C21 C22 C23 C24 -174.0(4) . . . . ?
N3 C22 C23 C15 -173.7(3) . . . . ?
C21 C22 C23 C15 7.3(6) . . . . ?
C16 C15 C23 C24 56.1(5) . . . . ?
C14 C15 C23 C24 -121.5(4) . . . . ?
C16 C15 C23 C22 -125.0(4) . . . . ?
C14 C15 C23 C22 57.3(5) . . . . ?
C22 C23 C24 N4 1.3(6) . . . . ?
C15 C23 C24 N4 -180.0(3) . . . . ?
C22 C23 C24 C25 -176.5(4) . . . . ?
C15 C23 C24 C25 2.2(6) . . . . ?
N4 C24 C25 C26 0.2(5) . . . . ?
C23 C24 C25 C26 178.3(4) . . . . ?
C24 C25 C26 C27 -0.5(5) . . . . ?
C25 C26 C27 N4 0.6(5) . . . . ?
C25 C26 C27 C28 179.7(5) . . . . ?
N5 C30 C31 C32 1.0(5) . . . . ?
C29 C30 C31 C32 -176.7(4) . . . . ?
C30 C31 C32 C33 -0.8(5) . . . . ?
C31 C32 C33 N5 0.3(5) . . . . ?
C31 C32 C33 C34 175.3(4) . . . . ?
C32 C33 C34 C35 -177.0(4) . . . . ?
N5 C33 C34 C35 -2.5(6) . . . . ?
C32 C33 C34 C40 1.5(7) . . . . ?
N5 C33 C34 C40 176.0(3) . . . . ?
C33 C34 C35 N6 1.3(6) . . . . ?
C40 C34 C35 N6 -177.3(3) . . . . ?
C33 C34 C35 C36 -177.1(4) . . . . ?
C40 C34 C35 C36 4.4(7) . . . . ?
C34 C35 C36 C37 178.2(4) . . . . ?
N6 C35 C36 C37 -0.3(5) . . . . ?
C35 C36 C37 C38 -0.3(5) . . . . ?
C36 C37 C38 N6 0.8(5) . . . . ?
C36 C37 C38 C39 -179.3(4) . . . . ?
C35 C34 C40 C45 -128.5(4) . . . . ?
C33 C34 C40 C45 52.9(5) . . . . ?
C35 C34 C40 C41 54.0(5) . . . . ?
C33 C34 C40 C41 -124.6(4) . . . . ?
C45 C40 C41 C42 -1.3(6) . . . . ?
C34 C40 C41 C42 176.3(4) . . . . ?
C40 C41 C42 C43 1.0(6) . . . . ?
C41 C42 C43 C44 0.2(6) . . . . ?
C41 C42 C43 C51 -177.9(3) . . . . ?
C42 C43 C44 C45 -1.2(6) . . . . ?
C51 C43 C44 C45 176.9(4) . . . . ?
C43 C44 C45 C40 0.9(6) . . . . ?
C41 C40 C45 C44 0.4(6) . . . . ?
C34 C40 C45 C44 -177.2(4) . . . . ?
N7 C47 C48 C49 0.2(5) . . . . ?
C46 C47 C48 C49 -177.0(4) . . . . ?
C47 C48 C49 C50 0.7(5) . . . . ?
C48 C49 C50 C51 176.6(4) . . . . ?
C48 C49 C50 N7 -1.3(5) . . . . ?
N7 C50 C51 C52 0.0(7) . . . . ?
C49 C50 C51 C52 -177.6(4) . . . . ?
N7 C50 C51 C43 179.1(3) . . . . ?
C49 C50 C51 C43 1.5(6) . . . . ?
C44 C43 C51 C50 -113.1(4) . . . . ?
C42 C43 C51 C50 65.0(5) . . . . ?
C44 C43 C51 C52 66.1(5) . . . . ?
C42 C43 C51 C52 -115.8(4) . . . . ?
C50 C51 C52 N8 -2.9(6) . . . . ?
C43 C51 C52 N8 178.1(3) . . . . ?
C50 C51 C52 C53 -178.8(4) . . . . ?
C43 C51 C52 C53 2.2(6) . . . . ?
N8 C52 C53 C54 -0.3(4) . . . . ?
C51 C52 C53 C54 176.1(4) . . . . ?
C52 C53 C54 C55 0.2(5) . . . . ?
C53 C54 C55 N8 0.0(5) . . . . ?
C53 C54 C55 C56 -175.2(4) . . . . ?
C3 C2 N1 C5 0.2(5) . . . . ?
C1 C2 N1 C5 179.7(4) . . . . ?
C3 C2 N1 B1 -177.3(4) . . . . ?
C1 C2 N1 B1 2.3(6) . . . . ?
C6 C5 N1 C2 -177.5(4) . . . . ?
C4 C5 N1 C2 -0.6(4) . . . . ?
C6 C5 N1 B1 0.0(6) . . . . ?
C4 C5 N1 B1 176.9(4) . . . . ?
F2 B1 N1 C2 58.8(5) . . . . ?
F1 B1 N1 C2 -62.9(5) . . . . ?
N2 B1 N1 C2 177.9(4) . . . . ?
F2 B1 N1 C5 -118.2(4) . . . . ?
F1 B1 N1 C5 120.2(4) . . . . ?
N2 B1 N1 C5 0.9(5) . . . . ?
C9 C10 N2 C7 -1.2(5) . . . . ?
C11 C10 N2 C7 176.4(4) . . . . ?
C9 C10 N2 B1 178.9(4) . . . . ?
C11 C10 N2 B1 -3.5(6) . . . . ?
C6 C7 N2 C10 -175.9(4) . . . . ?
C8 C7 N2 C10 0.8(4) . . . . ?
C6 C7 N2 B1 4.0(6) . . . . ?
C8 C7 N2 B1 -179.3(4) . . . . ?
F2 B1 N2 C10 -63.2(5) . . . . ?
F1 B1 N2 C10 57.3(5) . . . . ?
N1 B1 N2 C10 177.0(4) . . . . ?
F2 B1 N2 C7 116.9(4) . . . . ?
F1 B1 N2 C7 -122.6(4) . . . . ?
N1 B1 N2 C7 -2.9(5) . . . . ?
C20 C19 N3 C22 1.2(5) . . . . ?
C18 C19 N3 C22 -177.4(4) . . . . ?
C20 C19 N3 Zn1 -168.8(3) . . . . ?
C18 C19 N3 Zn1 12.6(6) . . . . ?
C23 C22 N3 C19 -179.5(4) . . . . ?
C21 C22 N3 C19 -0.3(4) . . . . ?
C23 C22 N3 Zn1 -9.1(5) . . . . ?
C21 C22 N3 Zn1 170.0(3) . . . . ?
C26 C27 N4 C24 -0.4(5) . . . . ?
C28 C27 N4 C24 -179.6(4) . . . . ?
C26 C27 N4 Zn1 -175.8(3) . . . . ?
C28 C27 N4 Zn1 5.0(6) . . . . ?
C23 C24 N4 C27 -178.1(4) . . . . ?
C25 C24 N4 C27 0.1(4) . . . . ?
C23 C24 N4 Zn1 -2.6(5) . . . . ?
C25 C24 N4 Zn1 175.6(3) . . . . ?
C31 C30 N5 C33 -0.8(5) . . . . ?
C29 C30 N5 C33 177.0(4) . . . . ?
C31 C30 N5 B2 178.6(4) . . . . ?
C29 C30 N5 B2 -3.6(6) . . . . ?
C32 C33 N5 C30 0.3(4) . . . . ?
C34 C33 N5 C30 -175.4(3) . . . . ?
C32 C33 N5 B2 -179.1(4) . . . . ?
C34 C33 N5 B2 5.2(6) . . . . ?
F4 B2 N5 C30 -64.9(5) . . . . ?
F3 B2 N5 C30 56.6(5) . . . . ?
N6 B2 N5 C30 175.1(4) . . . . ?
F4 B2 N5 C33 114.4(4) . . . . ?
F3 B2 N5 C33 -124.1(4) . . . . ?
N6 B2 N5 C33 -5.6(5) . . . . ?
C37 C38 N6 C35 -1.0(5) . . . . ?
C39 C38 N6 C35 179.1(4) . . . . ?
C37 C38 N6 B2 -176.3(4) . . . . ?
C39 C38 N6 B2 3.8(7) . . . . ?
C34 C35 N6 C38 -177.9(4) . . . . ?
C36 C35 N6 C38 0.8(4) . . . . ?
C34 C35 N6 B2 -2.4(6) . . . . ?
C36 C35 N6 B2 176.3(4) . . . . ?
F4 B2 N6 C38 57.7(5) . . . . ?
F3 B2 N6 C38 -62.3(5) . . . . ?
N5 B2 N6 C38 178.7(4) . . . . ?
F4 B2 N6 C35 -116.9(4) . . . . ?
F3 B2 N6 C35 123.1(4) . . . . ?
N5 B2 N6 C35 4.2(5) . . . . ?
C48 C47 N7 C50 -1.0(5) . . . . ?
C46 C47 N7 C50 176.4(4) . . . . ?
C48 C47 N7 Zn1 -178.2(3) . . . . ?
C46 C47 N7 Zn1 -0.8(6) . . . . ?
C51 C50 N7 C47 -176.6(4) . . . . ?
C49 C50 N7 C47 1.4(4) . . . . ?
C51 C50 N7 Zn1 0.8(5) . . . . ?
C49 C50 N7 Zn1 178.8(3) . . . . ?
C54 C55 N8 C52 -0.2(4) . . . . ?
C56 C55 N8 C52 175.5(4) . . . . ?
C54 C55 N8 Zn1 178.9(3) . . . . ?
C56 C55 N8 Zn1 -5.5(6) . . . . ?
C51 C52 N8 C55 -176.4(4) . . . . ?
C53 C52 N8 C55 0.3(4) . . . . ?
C51 C52 N8 Zn1 4.6(5) . . . . ?
C53 C52 N8 Zn1 -178.8(2) . . . . ?
C27 N4 Zn1 N7 43.0(4) . . . . ?
C24 N4 Zn1 N7 -131.6(3) . . . . ?
C27 N4 Zn1 N3 173.8(4) . . . . ?
C24 N4 Zn1 N3 -0.8(3) . . . . ?
C27 N4 Zn1 N8 -66.4(4) . . . . ?
C24 N4 Zn1 N8 119.0(3) . . . . ?
C47 N7 Zn1 N4 56.1(4) . . . . ?
C50 N7 Zn1 N4 -120.7(3) . . . . ?
C47 N7 Zn1 N3 -59.8(4) . . . . ?
C50 N7 Zn1 N3 123.5(3) . . . . ?
C47 N7 Zn1 N8 177.3(3) . . . . ?
C50 N7 Zn1 N8 0.5(3) . . . . ?
C19 N3 Zn1 N4 174.7(3) . . . . ?
C22 N3 Zn1 N4 6.3(3) . . . . ?
C19 N3 Zn1 N7 -58.2(4) . . . . ?
C22 N3 Zn1 N7 133.4(3) . . . . ?
C19 N3 Zn1 N8 54.5(4) . . . . ?
C22 N3 Zn1 N8 -114.0(3) . . . . ?
C55 N8 Zn1 N4 -58.8(4) . . . . ?
C52 N8 Zn1 N4 120.1(3) . . . . ?
C55 N8 Zn1 N7 178.0(3) . . . . ?
C52 N8 Zn1 N7 -3.1(3) . . . . ?
C55 N8 Zn1 N3 48.9(4) . . . . ?
C52 N8 Zn1 N3 -132.2(3) . . . . ?
